data_7228973
loop_
_publ_author_name
'Batrice, Rami J.'
'Ridenour, J. August'
'Ayscue III, R. Lee'
'Bertke, Jeffery A.'
'Knope, Karah E.'

_publ_section_title
;
 Synthesis, structure, and photoluminescent behaviour of molecular
 lanthanide--2-thiophenecarboxylate--2,2&#x2032;:6&#x2032;,2&#x2032;&#x2032;-terpyridine
 materials
;
_journal_name_full CrystEngComm
_journal_paper_doi 10.1039/C7CE01192J
_journal_year 2017
_chemical_formula_moiety 'C60 H44 Ho2 N6 O14 S6, 0.32(H2 O)'
_chemical_formula_sum 'C60 H44.63 Ho2 N6 O14.32 S6'
_chemical_formula_weight 1600.90
_space_group_crystal_system monoclinic
_space_group_IT_number 14
_space_group_name_Hall '-P 2ybc'
_space_group_name_H-M_alt 'P 1 21/c 1'
_symmetry_space_group_name_Hall '-P 2ybc'
_symmetry_space_group_name_H-M 'P 1 21/c 1'
_atom_sites_solution_hydrogens mixed
_audit_creation_date 2017-04-06
_audit_creation_method
;
Olex2 1.2
(compiled Mar 28 2017 19:26:29 for OlexSys, GUI svn.r5335)
;
_audit_update_record
;
2017-04-17 deposited with the CCDC.
2017-08-23 downloaded from the CCDC.
;
_cell_angle_alpha 90
_cell_angle_beta 97.574(2)
_cell_angle_gamma 90
_cell_formula_units_Z 2
_cell_length_a 11.8674(6)
_cell_length_b 25.2352(12)
_cell_length_c 9.7280(5)
_cell_measurement_reflns_used 9129
_cell_measurement_temperature 100.0
_cell_measurement_theta_max 31.58
_cell_measurement_theta_min 2.37
_cell_volume 2887.9(2)
_computing_cell_refinement 'SAINT v8.37A (Bruker, 2015)'
_computing_data_reduction 'SAINT v8.37A (Bruker, 2015)'
_computing_molecular_graphics 'Olex2 (Dolomanov et al., 2009)'
_computing_publication_material 'Olex2 (Dolomanov et al., 2009)'
_computing_structure_refinement 'ShelXL (Sheldrick, 2015)'
_diffrn_ambient_temperature 100.0
_diffrn_measured_fraction_theta_full 0.999
_diffrn_measured_fraction_theta_max 0.994
_diffrn_measurement_device_type 'Bruker D8 QUEST'
_diffrn_measurement_method '\f and \w scans'
_diffrn_radiation_type MoK\a
_diffrn_radiation_wavelength 0.71073
_diffrn_reflns_av_R_equivalents 0.0332
_diffrn_reflns_av_unetI/netI 0.0281
_diffrn_reflns_Laue_measured_fraction_full 0.999
_diffrn_reflns_Laue_measured_fraction_max 0.994
_diffrn_reflns_limit_h_max 15
_diffrn_reflns_limit_h_min -15
_diffrn_reflns_limit_k_max 31
_diffrn_reflns_limit_k_min -31
_diffrn_reflns_limit_l_max 12
_diffrn_reflns_limit_l_min -9
_diffrn_reflns_number 32543
_diffrn_reflns_point_group_measured_fraction_full 0.999
_diffrn_reflns_point_group_measured_fraction_max 0.994
_diffrn_reflns_theta_full 25.242
_diffrn_reflns_theta_max 27.102
_diffrn_reflns_theta_min 2.261
_diffrn_standards_number 0
_exptl_absorpt_coefficient_mu 3.012
_exptl_absorpt_correction_T_max 0.6838
_exptl_absorpt_correction_T_min 0.3920
_exptl_absorpt_correction_type multi-scan
_exptl_absorpt_process_details
;
SADABS-2016/2 (Bruker,2016) was used for absorption correction.
wR2(int) was 0.1070 before and 0.0516 after correction.
The Ratio of minimum to maximum transmission is 0.5733.
The \l/2 correction factor is Not present.
;
_exptl_crystal_colour 'clear light pink'
_exptl_crystal_colour_lustre clear
_exptl_crystal_colour_modifier light
_exptl_crystal_colour_primary pink
_exptl_crystal_density_diffrn 1.841
_exptl_crystal_description block
_exptl_crystal_F_000 1582
_exptl_crystal_size_max 0.462
_exptl_crystal_size_mid 0.358
_exptl_crystal_size_min 0.203
_refine_diff_density_max 0.621
_refine_diff_density_min -1.319
_refine_diff_density_rms 0.101
_refine_ls_extinction_method none
_refine_ls_goodness_of_fit_ref 1.143
_refine_ls_hydrogen_treatment mixed
_refine_ls_matrix_type full
_refine_ls_number_parameters 530
_refine_ls_number_reflns 6348
_refine_ls_number_restraints 1008
_refine_ls_restrained_S_all 1.081
_refine_ls_R_factor_all 0.0306
_refine_ls_R_factor_gt 0.0248
_refine_ls_shift/su_max 0.002
_refine_ls_shift/su_mean 0.000
_refine_ls_structure_factor_coef Fsqd
_refine_ls_weighting_details 'w=1/[\s^2^(Fo^2^)+(0.0137P)^2^+3.4795P] where P=(Fo^2^+2Fc^2^)/3'
_refine_ls_weighting_scheme calc
_refine_ls_wR_factor_gt 0.0465
_refine_ls_wR_factor_ref 0.0477
_reflns_Friedel_coverage 0.000
_reflns_number_gt 5728
_reflns_number_total 6348
_reflns_threshold_expression 'I > 2\s(I)'
_cod_data_source_file c7ce01192j2.cif
_cod_data_source_block final_a_CCDC7
_cod_database_code 7228973
_shelx_shelxl_version_number 2014/7
_shelx_space_group_comment
;
The symmetry employed for this shelxl refinement is uniquely defined
by the following loop, which should always be used as a source of
symmetry information in preference to the above space-group names.
They are only intended as comments.
;
_shelx_estimated_absorpt_t_max 0.580
_shelx_estimated_absorpt_t_min 0.337
_olex2_refinement_description
;
1. Fixed Uiso
 At 1.2 times of:
  All C(H) groups
 At 1.5 times of:
  All O(H,H) groups
2. Restrained distances
 O7-H7A = O7-H7B
 0.86 with sigma of 0.02
 O8-H8A = O8-H8B
 0.86 with sigma of 0.02
 H7A-H7B
 1.35 with sigma of 0.02
 H8A-H8B
 1.35 with sigma of 0.02
 S3A-C27 \\sim S3-C27 \\sim S1A-C17 \\sim S1-C17 \\sim S2-C22 \\sim S2A-C22
 with sigma of 0.01
 S3A-C30A \\sim S3-C30 \\sim S1-C20 \\sim S1A-C20A \\sim S2A-C25A \\sim S2-C25
 with sigma of 0.01
 C30A-C29A \\sim C30-C29 \\sim C20A-C19A \\sim C20-C19 \\sim C25A-C24A \\sim
C25-C24
 with sigma of 0.01
 C23-C22 \\sim C23A-C22 \\sim C18A-C17 \\sim C18-C17 \\sim C28A-C27 \\sim
C28-C27
 with sigma of 0.01
 C24-C23 \\sim C24A-C23A \\sim C19A-C18A \\sim C19-C18 \\sim C29A-C28A \\sim
C29-C28
 with sigma of 0.01
3. Uiso/Uaniso restraints and constraints
S2 \\sim S2 \\sim S2 \\sim C22 \\sim C22 \\sim C22 \\sim C22 \\sim C22 \\sim
C23 \\sim C23 \\sim C23 \\sim C24 \\sim C24 \\sim C24 \\sim C25 \\sim C25 \\sim
C25 \\sim S2A \\sim S2A \\sim S2A \\sim C23A \\sim C23A \\sim C23A \\sim C24A
\\sim C24A \\sim C24A \\sim C25A \\sim C25A \\sim C25A: within 2A with sigma of
0.01 and sigma for terminal atoms of 0.02
S1 \\sim S1 \\sim S1 \\sim C17 \\sim C17 \\sim C17 \\sim C17 \\sim C17 \\sim
C18 \\sim C18 \\sim C18 \\sim C19 \\sim C19 \\sim C19 \\sim C20 \\sim C20 \\sim
C20 \\sim S1A \\sim S1A \\sim S1A \\sim C18A \\sim C18A \\sim C18A \\sim C19A
\\sim C19A \\sim C19A \\sim C20A \\sim C20A \\sim C20A: within 2A with sigma of
0.01 and sigma for terminal atoms of 0.02
S3 \\sim S3 \\sim S3 \\sim C27 \\sim C27 \\sim C27 \\sim C27 \\sim C27 \\sim
C28 \\sim C28 \\sim C28 \\sim C29 \\sim C29 \\sim C29 \\sim C30 \\sim C30 \\sim
C30 \\sim S3A \\sim S3A \\sim S3A \\sim C28A \\sim C28A \\sim C28A \\sim C29A
\\sim C29A \\sim C29A \\sim C30A \\sim C30A \\sim C30A: within 2A with sigma of
0.01 and sigma for terminal atoms of 0.02
Uanis(O8) \\sim Ueq: with sigma of 0.1 and sigma for terminal atoms of 0.2
4. Rigid body (RIGU) restrains
 All non-hydrogen atoms
 with sigma for 1-2 distances of 0.004 and sigma for 1-3 distances of 0.004
5. Others
 Sof(S1A)=Sof(C18A)=Sof(H18A)=Sof(C19A)=Sof(H19A)=Sof(C20A)=Sof(H20A)=1-FVAR(1)
 Sof(S1)=Sof(C18)=Sof(H18)=Sof(C19)=Sof(H19)=Sof(C20)=Sof(H20)=FVAR(1)
 Sof(S2A)=Sof(C23A)=Sof(H23A)=Sof(C24A)=Sof(H24A)=Sof(C25A)=Sof(H25A)=1-FVAR(2)
 Sof(S2)=Sof(C23)=Sof(H23)=Sof(C24)=Sof(H24)=Sof(C25)=Sof(H25)=FVAR(2)
 Sof(S3A)=Sof(C28A)=Sof(H28A)=Sof(C29A)=Sof(H29A)=Sof(C30A)=Sof(H30A)=1-FVAR(3)
 Sof(S3)=Sof(C28)=Sof(H28)=Sof(C29)=Sof(H29)=Sof(C30)=Sof(H30)=FVAR(3)
 Sof(O8)=Sof(H8A)=Sof(H8B)=FVAR(4)
6.a Aromatic/amide H refined with riding coordinates:
 C1(H1), C2(H2), C3(H3), C4(H4), C7(H7), C8(H8), C9(H9), C12(H12), C13(H13),
 C14(H14), C15(H15), C18(H18), C18A(H18A), C19(H19), C19A(H19A), C20(H20),
 C20A(H20A), C23(H23), C23A(H23A), C24(H24), C24A(H24A), C25(H25), C25A(H25A),
 C28(H28), C28A(H28A), C29(H29), C29A(H29A), C30(H30), C30A(H30A)
;
_olex2_submission_special_instructions 'No special instructions were received'

loop_
_space_group_symop_operation_xyz
'x, y, z'
'-x, y+1/2, -z+1/2'
'-x, -y, -z'
'x, -y-1/2, z-1/2'

loop_
_atom_site_label
_atom_site_type_symbol
_atom_site_fract_x
_atom_site_fract_y
_atom_site_fract_z
_atom_site_U_iso_or_equiv
_atom_site_adp_type
_atom_site_occupancy
_atom_site_site_symmetry_order
_atom_site_calc_flag
_atom_site_refinement_flags_posn
_atom_site_refinement_flags_adp
_atom_site_refinement_flags_occupancy
_atom_site_disorder_assembly
_atom_site_disorder_group
Ho1 Ho 0.51605(2) 0.40190(2) 0.59664(2) 0.00844(4) Uani 1 1 d . U . . .
S1 S 0.24340(17) 0.44247(8) 0.99886(19) 0.0155(4) Uani 0.663(3) 1 d D U P A 1
S1A S 0.1422(4) 0.3622(2) 0.8106(5) 0.0127(9) Uani 0.337(3) 1 d D U P A 2
S2 S 0.1338(2) 0.53554(10) 0.2629(3) 0.0146(5) Uani 0.508(3) 1 d D U P B 1
S2A S 0.1240(2) 0.43792(10) 0.4293(3) 0.0140(6) Uani 0.492(3) 1 d D U P B 2
S3 S 0.9639(3) 0.32400(19) 0.4004(3) 0.0207(7) Uani 0.398(3) 1 d D U P C 1
S3A S 0.88366(19) 0.29463(9) 0.6567(2) 0.0145(4) Uani 0.602(3) 1 d D U P C 2
O1 O 0.41296(16) 0.44397(7) 0.7855(2) 0.0198(4) Uani 1 1 d . U . . .
O2 O 0.35629(15) 0.36664(7) 0.69417(19) 0.0147(4) Uani 1 1 d . U . . .
O3 O 0.38700(15) 0.52041(7) 0.35336(19) 0.0146(4) Uani 1 1 d . U . . .
O4 O 0.36613(14) 0.45223(7) 0.49377(19) 0.0139(4) Uani 1 1 d . U . . .
O5 O 0.77099(15) 0.39923(7) 0.37587(19) 0.0162(4) Uani 1 1 d . U . . .
O6 O 0.70061(14) 0.37118(7) 0.56618(18) 0.0140(4) Uani 1 1 d . U . . .
O7 O 0.55633(16) 0.43082(8) 0.36877(19) 0.0149(4) Uani 1 1 d D U . . .
H7A H 0.6237(16) 0.4246(11) 0.364(3) 0.022 Uiso 1 1 d DR . . . .
H7B H 0.538(2) 0.4616(8) 0.343(3) 0.022 Uiso 1 1 d DR . . . .
O8 O 0.5048(13) 0.5310(6) 0.8962(14) 0.036(5) Uani 0.158(7) 1 d D U P . .
H8A H 0.534(19) 0.503(5) 0.865(18) 0.053 Uiso 0.158(7) 1 d DR . P . .
H8B H 0.50(2) 0.524(7) 0.982(7) 0.053 Uiso 0.158(7) 1 d DR . P . .
N1 N 0.62133(19) 0.38291(9) 0.8349(2) 0.0164(5) Uani 1 1 d . U . . .
N2 N 0.54986(17) 0.30464(8) 0.6572(2) 0.0103(4) Uani 1 1 d . U . . .
N3 N 0.41686(18) 0.33509(8) 0.4257(2) 0.0114(4) Uani 1 1 d . U . . .
C1 C 0.6514(3) 0.42256(12) 0.9242(3) 0.0258(7) Uani 1 1 d . U . . .
H1 H 0.6148 0.4559 0.9084 0.031 Uiso 1 1 calc R . . . .
C2 C 0.7338(3) 0.41692(13) 1.0386(3) 0.0303(7) Uani 1 1 d . U . . .
H2 H 0.7508 0.4453 1.1020 0.036 Uiso 1 1 calc R . . . .
C3 C 0.7902(3) 0.36936(13) 1.0580(3) 0.0269(7) Uani 1 1 d . U . . .
H3 H 0.8494 0.3649 1.1330 0.032 Uiso 1 1 calc R . . . .
C4 C 0.7596(2) 0.32816(13) 0.9671(3) 0.0227(6) Uani 1 1 d . U . . .
H4 H 0.7984 0.2952 0.9781 0.027 Uiso 1 1 calc R . . . .
C5 C 0.6715(2) 0.33541(11) 0.8593(3) 0.0154(6) Uani 1 1 d . U . . .
C6 C 0.6239(2) 0.29120(11) 0.7688(3) 0.0134(5) Uani 1 1 d . U . . .
C7 C 0.6495(2) 0.23858(11) 0.8031(3) 0.0172(6) Uani 1 1 d . U . . .
H7 H 0.7009 0.2302 0.8835 0.021 Uiso 1 1 calc R . . . .
C8 C 0.5995(2) 0.19904(11) 0.7193(3) 0.0194(6) Uani 1 1 d . U . . .
H8 H 0.6163 0.1629 0.7406 0.023 Uiso 1 1 calc R . . . .
C9 C 0.5246(2) 0.21244(10) 0.6041(3) 0.0162(6) Uani 1 1 d . U . . .
H9 H 0.4897 0.1857 0.5444 0.019 Uiso 1 1 calc R . . . .
C10 C 0.5008(2) 0.26577(10) 0.5761(3) 0.0119(5) Uani 1 1 d . U . . .
C11 C 0.4207(2) 0.28248(10) 0.4533(3) 0.0120(5) Uani 1 1 d . U . . .
C12 C 0.3562(2) 0.24620(11) 0.3695(3) 0.0151(5) Uani 1 1 d . U . . .
H12 H 0.3600 0.2095 0.3919 0.018 Uiso 1 1 calc R . . . .
C13 C 0.2867(2) 0.26353(11) 0.2536(3) 0.0180(6) Uani 1 1 d . U . . .
H13 H 0.2430 0.2390 0.1946 0.022 Uiso 1 1 calc R . . . .
C14 C 0.2814(2) 0.31728(11) 0.2245(3) 0.0185(6) Uani 1 1 d . U . . .
H14 H 0.2337 0.3304 0.1459 0.022 Uiso 1 1 calc R . . . .
C15 C 0.3474(2) 0.35132(11) 0.3130(3) 0.0147(5) Uani 1 1 d . U . . .
H15 H 0.3436 0.3882 0.2930 0.018 Uiso 1 1 calc R . . . .
C16 C 0.3456(2) 0.40526(11) 0.7745(3) 0.0146(5) Uani 1 1 d . U . . .
C17 C 0.2498(2) 0.40332(10) 0.8585(3) 0.0130(5) Uani 1 1 d D U . . .
C18 C 0.1551(7) 0.3714(4) 0.8358(10) 0.0118(16) Uani 0.663(3) 1 d D U P A 1
H18 H 0.1445 0.3467 0.7615 0.014 Uiso 0.663(3) 1 calc R . P A 1
C18A C 0.2329(14) 0.4339(7) 0.9721(14) 0.016(2) Uani 0.337(3) 1 d D U P A 2
H18A H 0.2860 0.4601 1.0090 0.019 Uiso 0.337(3) 1 calc R . P A 2
C19 C 0.0741(9) 0.3775(4) 0.9300(10) 0.0144(13) Uani 0.663(3) 1 d D U P A 1
H19 H 0.0046 0.3587 0.9276 0.017 Uiso 0.663(3) 1 calc R . P A 1
C19A C 0.1317(14) 0.4236(8) 1.030(2) 0.015(2) Uani 0.337(3) 1 d D U P A 2
H19A H 0.1069 0.4400 1.1086 0.018 Uiso 0.337(3) 1 calc R . P A 2
C20 C 0.1140(6) 0.4152(4) 1.0243(11) 0.0136(13) Uani 0.663(3) 1 d D U P A 1
H20 H 0.0739 0.4257 1.0981 0.016 Uiso 0.663(3) 1 calc R . P A 1
C20A C 0.0780(18) 0.3854(9) 0.9484(18) 0.013(2) Uani 0.337(3) 1 d D U P A 2
H20A H 0.0068 0.3717 0.9665 0.016 Uiso 0.337(3) 1 calc R . P A 2
C21 C 0.3269(2) 0.48722(10) 0.4088(3) 0.0100(5) Uani 1 1 d . U . . .
C22 C 0.2025(2) 0.48794(9) 0.3707(3) 0.0105(5) Uani 1 1 d D U . . .
C23 C 0.1247(8) 0.4536(4) 0.4150(12) 0.0136(17) Uani 0.508(3) 1 d D U P B 1
H23 H 0.1468 0.4260 0.4794 0.016 Uiso 0.508(3) 1 calc R . P B 1
C23A C 0.1362(8) 0.5243(4) 0.2936(11) 0.0163(18) Uani 0.492(3) 1 d D U P B 2
H23A H 0.1664 0.5548 0.2548 0.020 Uiso 0.492(3) 1 calc R . P B 2
C24 C 0.0103(11) 0.4618(7) 0.359(2) 0.0156(16) Uani 0.508(3) 1 d D U P B 1
H24 H -0.0523 0.4401 0.3744 0.019 Uiso 0.508(3) 1 calc R . P B 1
C24A C 0.0186(10) 0.5124(7) 0.276(2) 0.0154(16) Uani 0.492(3) 1 d D U P B 2
H24A H -0.0393 0.5324 0.2232 0.018 Uiso 0.492(3) 1 calc R . P B 2
C25 C 0.0050(9) 0.5060(7) 0.279(2) 0.0151(17) Uani 0.508(3) 1 d D U P B 1
H25 H -0.0651 0.5198 0.2354 0.018 Uiso 0.508(3) 1 calc R . P B 1
C25A C 0.0026(11) 0.4678(7) 0.349(2) 0.0140(17) Uani 0.492(3) 1 d D U P B 2
H25A H -0.0710 0.4538 0.3543 0.017 Uiso 0.492(3) 1 calc R . P B 2
C26 C 0.7744(2) 0.37191(10) 0.4832(3) 0.0106(5) Uani 1 1 d . U . . .
C27 C 0.8715(2) 0.33445(10) 0.5151(2) 0.0125(5) Uani 1 1 d D U . . .
C28 C 0.8923(13) 0.2990(6) 0.6237(12) 0.018(2) Uani 0.398(3) 1 d D U P C 1
H28 H 0.8451 0.2975 0.6951 0.021 Uiso 0.398(3) 1 calc R . P C 1
C28A C 0.9577(8) 0.3242(5) 0.4374(9) 0.0198(17) Uani 0.602(3) 1 d D U P C 2
H28A H 0.9650 0.3431 0.3546 0.024 Uiso 0.602(3) 1 calc R . P C 2
C29 C 0.9871(14) 0.2650(9) 0.6237(19) 0.0158(18) Uani 0.398(3) 1 d D U P C 1
H29 H 1.0156 0.2406 0.6940 0.019 Uiso 0.398(3) 1 calc R . P C 1
C29A C 1.0347(10) 0.2840(4) 0.4875(11) 0.0184(14) Uani 0.602(3) 1 d D U P C 2
H29A H 1.0989 0.2728 0.4463 0.022 Uiso 0.602(3) 1 calc R . P C 2
C30 C 1.0289(15) 0.2744(6) 0.5034(18) 0.017(2) Uani 0.398(3) 1 d D U P C 1
H30 H 1.0909 0.2547 0.4770 0.021 Uiso 0.398(3) 1 calc R . P C 1
C30A C 1.0011(9) 0.2641(6) 0.6050(12) 0.0142(15) Uani 0.602(3) 1 d D U P C 2
H30A H 1.0393 0.2356 0.6549 0.017 Uiso 0.602(3) 1 calc R . P C 2

loop_
_atom_site_aniso_label
_atom_site_aniso_U_11
_atom_site_aniso_U_22
_atom_site_aniso_U_33
_atom_site_aniso_U_23
_atom_site_aniso_U_13
_atom_site_aniso_U_12
Ho1 0.00683(6) 0.00744(6) 0.01089(6) 0.00207(5) 0.00062(4) -0.00088(5)
S1 0.0183(7) 0.0149(8) 0.0134(8) -0.0054(5) 0.0029(6) -0.0019(5)
S1A 0.0098(13) 0.0103(18) 0.0187(18) -0.0058(12) 0.0045(12) -0.0037(10)
S2 0.0110(8) 0.0123(11) 0.0190(12) 0.0034(7) -0.0030(7) 0.0002(7)
S2A 0.0095(8) 0.0142(13) 0.0189(10) 0.0042(9) 0.0038(6) -0.0015(7)
S3 0.0205(12) 0.0281(13) 0.0151(16) 0.0040(13) 0.0081(11) 0.0137(9)
S3A 0.0098(7) 0.0177(8) 0.0160(9) 0.0032(6) 0.0013(6) 0.0015(5)
O1 0.0152(10) 0.0194(10) 0.0260(11) -0.0029(8) 0.0079(8) -0.0049(8)
O2 0.0147(9) 0.0127(9) 0.0181(10) 0.0016(7) 0.0072(8) 0.0009(8)
O3 0.0121(9) 0.0136(10) 0.0177(10) 0.0015(7) 0.0010(8) -0.0056(7)
O4 0.0093(9) 0.0115(9) 0.0205(10) 0.0047(7) 0.0008(7) 0.0029(7)
O5 0.0138(9) 0.0201(10) 0.0151(9) 0.0036(8) 0.0042(7) -0.0003(8)
O6 0.0088(9) 0.0174(10) 0.0164(9) 0.0049(8) 0.0037(7) 0.0012(7)
O7 0.0112(9) 0.0162(10) 0.0175(10) 0.0054(8) 0.0026(8) 0.0000(8)
O8 0.040(10) 0.043(10) 0.023(8) -0.010(7) 0.000(7) 0.027(7)
N1 0.0174(12) 0.0169(12) 0.0140(11) 0.0051(9) -0.0009(9) -0.0049(9)
N2 0.0061(10) 0.0124(11) 0.0132(10) 0.0044(8) 0.0048(8) 0.0010(8)
N3 0.0107(11) 0.0097(11) 0.0139(11) -0.0001(8) 0.0024(8) 0.0008(8)
C1 0.0381(18) 0.0222(15) 0.0155(14) 0.0039(12) -0.0027(13) -0.0123(13)
C2 0.0405(19) 0.0323(18) 0.0159(15) 0.0066(12) -0.0046(13) -0.0201(14)
C3 0.0192(15) 0.0477(19) 0.0124(14) 0.0103(13) -0.0033(11) -0.0123(14)
C4 0.0148(14) 0.0368(18) 0.0168(14) 0.0108(12) 0.0032(11) 0.0002(12)
C5 0.0112(12) 0.0249(15) 0.0111(12) 0.0060(10) 0.0048(10) -0.0029(11)
C6 0.0090(12) 0.0184(13) 0.0146(12) 0.0074(10) 0.0078(10) 0.0016(10)
C7 0.0117(13) 0.0239(15) 0.0169(13) 0.0096(11) 0.0054(11) 0.0068(11)
C8 0.0206(14) 0.0161(14) 0.0237(15) 0.0093(11) 0.0120(12) 0.0084(12)
C9 0.0199(14) 0.0099(13) 0.0207(13) 0.0006(11) 0.0099(11) 0.0022(11)
C10 0.0096(12) 0.0110(12) 0.0164(13) 0.0025(10) 0.0071(10) 0.0021(10)
C11 0.0089(12) 0.0114(13) 0.0169(13) 0.0006(10) 0.0069(10) 0.0010(10)
C12 0.0142(13) 0.0110(13) 0.0212(14) -0.0011(10) 0.0062(11) -0.0019(11)
C13 0.0130(13) 0.0193(14) 0.0223(14) -0.0056(11) 0.0045(11) -0.0043(11)
C14 0.0148(14) 0.0218(15) 0.0178(14) -0.0034(11) -0.0017(11) 0.0007(11)
C15 0.0148(13) 0.0134(13) 0.0159(13) 0.0001(10) 0.0015(10) 0.0034(11)
C16 0.0112(12) 0.0165(13) 0.0157(12) 0.0061(11) 0.0007(10) 0.0039(11)
C17 0.0120(12) 0.0118(12) 0.0149(12) 0.0018(10) 0.0011(10) 0.0014(10)
C18 0.016(3) 0.007(3) 0.012(3) -0.005(2) 0.000(2) -0.003(2)
C18A 0.016(4) 0.014(4) 0.017(4) -0.003(3) -0.001(3) -0.001(3)
C19 0.016(2) 0.011(3) 0.017(3) -0.0039(19) 0.003(2) -0.003(2)
C19A 0.016(4) 0.012(4) 0.015(3) -0.006(3) -0.002(3) 0.000(3)
C20 0.014(3) 0.012(3) 0.016(2) -0.003(2) 0.005(2) -0.0019(19)
C20A 0.012(3) 0.013(4) 0.015(4) -0.002(3) 0.004(3) -0.001(3)
C21 0.0108(12) 0.0083(12) 0.0111(12) -0.0027(9) 0.0023(9) -0.0006(10)
C22 0.0116(12) 0.0078(12) 0.0124(12) -0.0008(9) 0.0024(9) 0.0001(9)
C23 0.014(3) 0.012(4) 0.015(3) -0.001(3) 0.000(2) 0.000(2)
C23A 0.017(3) 0.014(4) 0.019(4) 0.000(3) 0.007(2) -0.004(2)
C24 0.013(3) 0.016(4) 0.018(3) 0.001(3) 0.004(2) 0.000(2)
C24A 0.016(3) 0.014(4) 0.017(3) 0.001(3) 0.004(3) 0.001(2)
C25 0.010(3) 0.015(4) 0.019(3) 0.000(3) 0.000(3) -0.002(2)
C25A 0.008(3) 0.016(4) 0.018(3) 0.000(3) 0.003(2) 0.004(2)
C26 0.0093(12) 0.0092(13) 0.0128(12) -0.0025(10) -0.0010(10) -0.0040(10)
C27 0.0104(12) 0.0144(13) 0.0120(12) -0.0039(10) -0.0018(10) -0.0018(10)
C28 0.014(3) 0.025(4) 0.015(4) 0.000(3) 0.002(3) -0.002(3)
C28A 0.019(3) 0.026(3) 0.014(4) 0.004(3) 0.002(2) 0.003(2)
C29 0.015(4) 0.021(3) 0.011(4) 0.000(3) 0.001(3) -0.003(3)
C29A 0.018(2) 0.026(3) 0.013(3) 0.000(2) 0.005(2) 0.001(3)
C30 0.015(3) 0.022(4) 0.015(4) 0.003(3) -0.001(3) 0.006(3)
C30A 0.010(3) 0.018(2) 0.015(3) -0.001(2) 0.001(2) 0.005(2)

loop_
_atom_type_symbol
_atom_type_description
_atom_type_scat_dispersion_real
_atom_type_scat_dispersion_imag
_atom_type_scat_source
C C 0.0033 0.0016 'International Tables Vol C Tables 4.2.6.8 and 6.1.1.4'
H H 0.0000 0.0000 'International Tables Vol C Tables 4.2.6.8 and 6.1.1.4'
Ho Ho -0.2175 4.6783 'International Tables Vol C Tables 4.2.6.8 and 6.1.1.4'
N N 0.0061 0.0033 'International Tables Vol C Tables 4.2.6.8 and 6.1.1.4'
O O 0.0106 0.0060 'International Tables Vol C Tables 4.2.6.8 and 6.1.1.4'
S S 0.1246 0.1234 'International Tables Vol C Tables 4.2.6.8 and 6.1.1.4'

loop_
_geom_angle_atom_site_label_1
_geom_angle_atom_site_label_2
_geom_angle_atom_site_label_3
_geom_angle
_geom_angle_site_symmetry_1
_geom_angle_site_symmetry_3
O1 Ho1 C16 26.37(7) . .
O2 Ho1 O1 52.75(6) . .
O2 Ho1 O7 136.85(6) . .
O2 Ho1 N1 83.57(7) . .
O2 Ho1 N2 70.09(6) . .
O2 Ho1 N3 72.01(6) . .
O2 Ho1 C16 26.40(7) . .
O3 Ho1 O1 76.57(6) 3_666 .
O3 Ho1 O2 129.32(6) 3_666 .
O3 Ho1 O4 87.59(6) 3_666 .
O3 Ho1 O6 81.98(6) 3_666 .
O3 Ho1 O7 77.53(6) 3_666 .
O3 Ho1 N1 78.13(7) 3_666 .
O3 Ho1 N2 135.77(7) 3_666 .
O3 Ho1 N3 151.77(6) 3_666 .
O3 Ho1 C16 102.93(7) 3_666 .
O4 Ho1 O1 70.70(6) . .
O4 Ho1 O2 76.77(6) . .
O4 Ho1 O6 142.80(6) . .
O4 Ho1 O7 70.92(6) . .
O4 Ho1 N1 139.65(7) . .
O4 Ho1 N2 136.18(6) . .
O4 Ho1 N3 79.47(7) . .
O4 Ho1 C16 71.10(7) . .
O6 Ho1 O1 139.23(6) . .
O6 Ho1 O2 135.79(6) . .
O6 Ho1 O7 71.97(6) . .
O6 Ho1 N1 72.58(7) . .
O6 Ho1 N2 66.08(6) . .
O6 Ho1 N3 93.26(6) . .
O6 Ho1 C16 146.07(7) . .
O7 Ho1 O1 134.05(6) . .
O7 Ho1 N1 139.18(7) . .
O7 Ho1 N2 117.07(6) . .
O7 Ho1 N3 74.56(6) . .
O7 Ho1 C16 141.96(7) . .
N1 Ho1 O1 69.33(7) . .
N1 Ho1 N2 63.98(7) . .
N1 Ho1 N3 127.09(7) . .
N1 Ho1 C16 75.64(7) . .
N2 Ho1 O1 107.99(6) . .
N2 Ho1 N3 63.72(7) . .
N2 Ho1 C16 89.49(7) . .
N3 Ho1 O1 121.23(6) . .
N3 Ho1 C16 96.48(7) . .
C17 S1 C20 91.0(3) . .
C17 S1A C20A 88.4(7) . .
C25 S2 C22 89.8(6) . .
C22 S2A C25A 89.1(6) . .
C27 S3 C30 90.5(7) . .
C27 S3A C30A 90.7(4) . .
C16 O1 Ho1 88.57(15) . .
C16 O2 Ho1 96.15(15) . .
C21 O3 Ho1 140.40(16) . 3_666
C21 O4 Ho1 150.58(16) . .
C26 O6 Ho1 143.11(17) . .
Ho1 O7 H7A 108(2) . .
Ho1 O7 H7B 119(2) . .
H7A O7 H7B 112(2) . .
H8A O8 H8B 103(3) . .
C1 N1 Ho1 120.59(19) . .
C1 N1 C5 118.4(2) . .
C5 N1 Ho1 118.94(17) . .
C6 N2 Ho1 119.71(17) . .
C10 N2 Ho1 121.73(16) . .
C10 N2 C6 118.4(2) . .
C11 N3 Ho1 121.29(17) . .
C15 N3 Ho1 120.77(17) . .
C15 N3 C11 117.5(2) . .
N1 C1 H1 118.6 . .
N1 C1 C2 122.8(3) . .
C2 C1 H1 118.6 . .
C1 C2 H2 120.7 . .
C3 C2 C1 118.6(3) . .
C3 C2 H2 120.7 . .
C2 C3 H3 120.4 . .
C2 C3 C4 119.1(3) . .
C4 C3 H3 120.4 . .
C3 C4 H4 120.3 . .
C3 C4 C5 119.4(3) . .
C5 C4 H4 120.3 . .
N1 C5 C4 121.4(3) . .
N1 C5 C6 116.1(2) . .
C4 C5 C6 122.5(3) . .
N2 C6 C5 116.4(2) . .
N2 C6 C7 122.1(3) . .
C7 C6 C5 121.4(2) . .
C6 C7 H7 120.4 . .
C8 C7 C6 119.2(3) . .
C8 C7 H7 120.4 . .
C7 C8 H8 120.4 . .
C7 C8 C9 119.1(3) . .
C9 C8 H8 120.4 . .
C8 C9 H9 120.4 . .
C8 C9 C10 119.2(3) . .
C10 C9 H9 120.4 . .
N2 C10 C9 121.9(2) . .
N2 C10 C11 116.5(2) . .
C9 C10 C11 121.5(2) . .
N3 C11 C10 116.0(2) . .
N3 C11 C12 121.9(2) . .
C12 C11 C10 122.0(2) . .
C11 C12 H12 120.1 . .
C13 C12 C11 119.8(2) . .
C13 C12 H12 120.1 . .
C12 C13 H13 120.5 . .
C12 C13 C14 118.9(3) . .
C14 C13 H13 120.5 . .
C13 C14 H14 120.8 . .
C15 C14 C13 118.3(3) . .
C15 C14 H14 120.8 . .
N3 C15 C14 123.6(3) . .
N3 C15 H15 118.2 . .
C14 C15 H15 118.2 . .
O1 C16 Ho1 65.06(14) . .
O1 C16 O2 122.5(2) . .
O1 C16 C17 120.2(2) . .
O2 C16 Ho1 57.46(13) . .
O2 C16 C17 117.4(2) . .
C17 C16 Ho1 174.41(19) . .
C16 C17 S1 122.8(2) . .
C16 C17 S1A 118.8(2) . .
C18 C17 S1 110.4(4) . .
C18 C17 C16 126.8(4) . .
C18A C17 S1A 112.7(7) . .
C18A C17 C16 128.5(7) . .
C17 C18 H18 122.0 . .
C17 C18 C19 116.1(7) . .
C19 C18 H18 122.0 . .
C17 C18A H18A 122.1 . .
C17 C18A C19A 115.8(14) . .
C19A C18A H18A 122.1 . .
C18 C19 H19 126.1 . .
C20 C19 C18 107.8(9) . .
C20 C19 H19 126.1 . .
C18A C19A H19A 127.6 . .
C20A C19A C18A 104.9(19) . .
C20A C19A H19A 127.6 . .
S1 C20 H20 122.7 . .
C19 C20 S1 114.7(8) . .
C19 C20 H20 122.7 . .
S1A C20A H20A 120.9 . .
C19A C20A S1A 118.3(16) . .
C19A C20A H20A 120.9 . .
O3 C21 C22 119.1(2) . .
O4 C21 O3 124.4(2) . .
O4 C21 C22 116.5(2) . .
C21 C22 S2 122.59(19) . .
C21 C22 S2A 118.56(19) . .
C23 C22 S2 110.2(4) . .
C23 C22 C21 127.1(4) . .
C23A C22 S2A 112.2(5) . .
C23A C22 C21 129.2(5) . .
C22 C23 H23 122.0 . .
C22 C23 C24 115.9(10) . .
C24 C23 H23 122.0 . .
C22 C23A H23A 122.9 . .
C22 C23A C24A 114.2(11) . .
C24A C23A H23A 122.9 . .
C23 C24 H24 125.9 . .
C25 C24 C23 108.2(15) . .
C25 C24 H24 125.9 . .
C23A C24A H24A 125.7 . .
C25A C24A C23A 108.6(16) . .
C25A C24A H24A 125.7 . .
S2 C25 H25 122.2 . .
C24 C25 S2 115.7(14) . .
C24 C25 H25 122.2 . .
S2A C25A H25A 122.1 . .
C24A C25A S2A 115.7(14) . .
C24A C25A H25A 122.1 . .
O5 C26 O6 126.3(2) . .
O5 C26 C27 117.6(2) . .
O6 C26 C27 116.0(2) . .
C26 C27 S3 120.9(2) . .
C26 C27 S3A 121.66(19) . .
C28 C27 S3 109.8(6) . .
C28 C27 C26 128.7(6) . .
C28A C27 S3A 110.2(4) . .
C28A C27 C26 128.0(4) . .
C27 C28 H28 121.5 . .
C27 C28 C29 117.0(13) . .
C29 C28 H28 121.5 . .
C27 C28A H28A 121.9 . .
C27 C28A C29A 116.2(9) . .
C29A C28A H28A 121.9 . .
C28 C29 H29 127.0 . .
C30 C29 C28 106.1(17) . .
C30 C29 H29 127.0 . .
C28A C29A H29A 126.0 . .
C30A C29A C28A 108.0(11) . .
C30A C29A H29A 126.0 . .
S3 C30 H30 121.8 . .
C29 C30 S3 116.4(15) . .
C29 C30 H30 121.8 . .
S3A C30A H30A 122.6 . .
C29A C30A S3A 114.8(10) . .
C29A C30A H30A 122.6 . .

loop_
_geom_bond_atom_site_label_1
_geom_bond_atom_site_label_2
_geom_bond_distance
_geom_bond_site_symmetry_2
Ho1 O1 2.5678(18) .
Ho1 O2 2.4002(17) .
Ho1 O3 2.2926(17) 3_666
Ho1 O4 2.3044(17) .
Ho1 O6 2.3785(17) .
Ho1 O7 2.4401(18) .
Ho1 N1 2.530(2) .
Ho1 N2 2.544(2) .
Ho1 N3 2.545(2) .
Ho1 C16 2.831(3) .
S1 C17 1.695(3) .
S1 C20 1.730(6) .
S1A C17 1.664(4) .
S1A C20A 1.730(9) .
S2 C22 1.727(3) .
S2 C25 1.727(8) .
S2A C22 1.710(3) .
S2A C25A 1.722(8) .
S3 C27 1.685(4) .
S3 C30 1.721(8) .
S3A C27 1.696(3) .
S3A C30A 1.724(6) .
O1 C16 1.258(3) .
O2 C16 1.266(3) .
O3 Ho1 2.2926(17) 3_666
O3 C21 1.266(3) .
O4 C21 1.256(3) .
O5 C26 1.247(3) .
O6 C26 1.267(3) .
O7 H7A 0.823(17) .
O7 H7B 0.836(16) .
O8 H8A 0.86(2) .
O8 H8B 0.86(2) .
N1 C1 1.342(4) .
N1 C5 1.345(4) .
N2 C6 1.348(3) .
N2 C10 1.343(3) .
N3 C11 1.354(3) .
N3 C15 1.346(3) .
C1 H1 0.9500 .
C1 C2 1.388(4) .
C2 H2 0.9500 .
C2 C3 1.375(5) .
C3 H3 0.9500 .
C3 C4 1.382(4) .
C4 H4 0.9500 .
C4 C5 1.392(4) .
C5 C6 1.485(4) .
C6 C7 1.393(4) .
C7 H7 0.9500 .
C7 C8 1.373(4) .
C8 H8 0.9500 .
C8 C9 1.378(4) .
C9 H9 0.9500 .
C9 C10 1.395(4) .
C10 C11 1.486(4) .
C11 C12 1.387(4) .
C12 H12 0.9500 .
C12 C13 1.377(4) .
C13 H13 0.9500 .
C13 C14 1.385(4) .
C14 H14 0.9500 .
C14 C15 1.384(4) .
C15 H15 0.9500 .
C16 C17 1.486(3) .
C17 C18 1.376(7) .
C17 C18A 1.384(8) .
C18 H18 0.9500 .
C18 C19 1.421(9) .
C18A H18A 0.9500 .
C18A C19A 1.416(11) .
C19 H19 0.9500 .
C19 C20 1.362(5) .
C19A H19A 0.9500 .
C19A C20A 1.354(8) .
C20 H20 0.9500 .
C20A H20A 0.9500 .
C21 C22 1.474(3) .
C22 C23 1.376(7) .
C22 C23A 1.366(7) .
C23 H23 0.9500 .
C23 C24 1.411(10) .
C23A H23A 0.9500 .
C23A C24A 1.415(10) .
C24 H24 0.9500 .
C24 C25 1.354(6) .
C24A H24A 0.9500 .
C24A C25A 1.353(7) .
C25 H25 0.9500 .
C25A H25A 0.9500 .
C26 C27 1.492(4) .
C27 C28 1.382(8) .
C27 C28A 1.374(7) .
C28 H28 0.9500 .
C28 C29 1.414(11) .
C28A H28A 0.9500 .
C28A C29A 1.409(9) .
C29 H29 0.9500 .
C29 C30 1.351(7) .
C29A H29A 0.9500 .
C29A C30A 1.355(6) .
C30 H30 0.9500 .
C30A H30A 0.9500 .
